data_7041112
loop_
_publ_author_name
'Zhang, Zhi-Bin'
'Xu, Cai-Xia'
'Yin, Xin'
'Zhang, Jian-Guo'

_publ_section_title
;
 Hydrazine 5,5'-bitetrazole-1,1'-diolate: a promising high density
 energetic salt with good properties.
;
_journal_issue 47
_journal_name_full 'Dalton transactions (Cambridge, England : 2003)'
_journal_page_first 19045
_journal_page_last 19052
_journal_paper_doi 10.1039/c6dt03960j
_journal_volume 45
_journal_year 2016
_chemical_formula_moiety 'C2 N8 O2, H6 N2'
_chemical_formula_sum 'C2 H6 N10 O2'
_chemical_formula_weight 202.17
_chemical_name_systematic
;
 ? 
;
_space_group_crystal_system triclinic
_space_group_IT_number 2
_space_group_name_Hall '-P 1'
_space_group_name_H-M_alt 'P -1'
_symmetry_space_group_name_Hall '-P 1'
_symmetry_space_group_name_H-M 'P -1'
_atom_sites_solution_hydrogens geom
_atom_sites_solution_primary direct
_atom_sites_solution_secondary difmap
_audit_creation_date 2016-05-11
_audit_creation_method
;
Olex2 1.2
(compiled 2016.02.19 svn.r3266 for OlexSys, GUI svn.r5155)
;
_audit_update_record
;
2016-05-11 deposited with the CCDC.
2016-11-06 downloaded from the CCDC.
;
_cell_angle_alpha 98.39(3)
_cell_angle_beta 90.89(3)
_cell_angle_gamma 109.46(3)
_cell_formula_units_Z 1
_cell_length_a 4.7498(9)
_cell_length_b 5.8928(12)
_cell_length_c 6.7042(13)
_cell_measurement_reflns_used 1256
_cell_measurement_temperature 153.1500
_cell_measurement_theta_max 27.4816
_cell_measurement_theta_min 3.4217
_cell_volume 174.62(7)
_computing_cell_refinement 'CrystalClear (Rigaku Inc., 2008)'
_computing_data_collection 'CrystalClear (Rigaku Inc., 2008)'
_computing_data_reduction 'CrystalClear (Rigaku Inc., 2008)'
_computing_molecular_graphics 'Olex2 (Dolomanov et al., 2009)'
_computing_publication_material 'Olex2 (Dolomanov et al., 2009)'
_computing_structure_refinement 'XL (Sheldrick, 2008)'
_computing_structure_solution
;
????
;
_diffrn_ambient_temperature 153.1500
_diffrn_detector_area_resol_mean 28.5714
_diffrn_measured_fraction_theta_full 0.993
_diffrn_measured_fraction_theta_max 0.993
_diffrn_measurement_details
;
scan:
    Number of images: 360
               Slice: -110.0000 - 70.0000
         Image width: 0.5000
            Exp time: 1.0000
       Rotation axis: Omega
               Omega: 0.0000
                 Chi: 45.0000
                 Phi: 0.0000
                 XTD: 44.8592
              2theta: -20.1981
scan:
    Number of images: 334
               Slice: -110.0000 - 57.0000
         Image width: 0.5000
            Exp time: 1.0000
       Rotation axis: Omega
               Omega: 0.0000
                 Chi: 45.0000
                 Phi: 180.0000
                 XTD: 44.8592
              2theta: -20.1981
scan:
    Number of images: 274
               Slice: -80.0000 - 57.0000
         Image width: 0.5000
            Exp time: 1.0000
       Rotation axis: Omega
               Omega: 0.0000
                 Chi: 45.0000
                 Phi: 270.0000
                 XTD: 44.8592
              2theta: -20.1981
scan:
    Number of images: 240
               Slice: -110.0000 - 10.0000
         Image width: 0.5000
            Exp time: 1.0000
       Rotation axis: Omega
               Omega: 0.0000
                 Chi: 45.0000
                 Phi: 90.0000
                 XTD: 44.8592
              2theta: -20.1981
;
_diffrn_measurement_device
;
Saturn724+ (2x2 bin mode)
;
_diffrn_measurement_device_details
;
AFC10: Fixed Chi 2 circle
;
_diffrn_measurement_device_type 'multiwire proportional'
_diffrn_measurement_method dtprofit.ref
_diffrn_orient_matrix_type d*Trek
_diffrn_orient_matrix_UB_11 0.0722
_diffrn_orient_matrix_UB_12 0.1587
_diffrn_orient_matrix_UB_13 -0.0472
_diffrn_orient_matrix_UB_21 0.0770
_diffrn_orient_matrix_UB_22 0.0508
_diffrn_orient_matrix_UB_23 0.0936
_diffrn_orient_matrix_UB_31 0.0791
_diffrn_orient_matrix_UB_32 -0.0190
_diffrn_orient_matrix_UB_33 -0.0404
_diffrn_radiation_detector CCD
_diffrn_radiation_monochromator 'Graphite Monochromator'
_diffrn_radiation_type MoK\a
_diffrn_radiation_wavelength 0.71073
_diffrn_reflns_av_R_equivalents 0.0237
_diffrn_reflns_av_unetI/netI 0.0195
_diffrn_reflns_limit_h_max 6
_diffrn_reflns_limit_h_min -6
_diffrn_reflns_limit_k_max 7
_diffrn_reflns_limit_k_min -7
_diffrn_reflns_limit_l_max 8
_diffrn_reflns_limit_l_min -8
_diffrn_reflns_number 2312
_diffrn_reflns_theta_full 27.48
_diffrn_reflns_theta_max 27.48
_diffrn_reflns_theta_min 3.72
_diffrn_source 'Rotating Anode'
_diffrn_source_current 90.0000
_diffrn_source_power 4.5000
_diffrn_source_voltage 50.0000
_exptl_absorpt_coefficient_mu 0.165
_exptl_absorpt_correction_T_max 1.0000
_exptl_absorpt_correction_T_min 0.8323
_exptl_absorpt_correction_type multi-scan
_exptl_absorpt_process_details 'CrystalClear (Rigaku Inc., 2008)'
_exptl_crystal_colour Colorless
_exptl_crystal_density_diffrn 1.923
_exptl_crystal_density_method 'not measured'
_exptl_crystal_description plate
_exptl_crystal_F_000 104
_exptl_crystal_size_max 0.35
_exptl_crystal_size_mid 0.2
_exptl_crystal_size_min 0.1
_refine_diff_density_max 0.286
_refine_diff_density_min -0.267
_refine_diff_density_rms 0.063
_refine_ls_extinction_method none
_refine_ls_goodness_of_fit_ref 1.179
_refine_ls_hydrogen_treatment constr
_refine_ls_matrix_type full
_refine_ls_number_parameters 64
_refine_ls_number_reflns 795
_refine_ls_number_restraints 0
_refine_ls_restrained_S_all 1.179
_refine_ls_R_factor_all 0.0344
_refine_ls_R_factor_gt 0.0331
_refine_ls_shift/su_max 0.000
_refine_ls_shift/su_mean 0.000
_refine_ls_structure_factor_coef Fsqd
_refine_ls_weighting_details 'calc w=1/[\s^2^(Fo^2^)+(0.0362P)^2^+0.0959P] where P=(Fo^2^+2Fc^2^)/3'
_refine_ls_weighting_scheme calc
_refine_ls_wR_factor_gt 0.0835
_refine_ls_wR_factor_ref 0.0868
_reflns_number_gt 772
_reflns_number_total 795
_reflns_threshold_expression >2sigma(I)
_cod_data_source_file c6dt03960j2.cif
_cod_data_source_block a
_cod_depositor_comments
;
The following automatic conversions were performed:

'_exptl_absorpt_correction_type' value 'Multi-scan' changed to
'multi-scan' according to
/usr/data/users/saulius/crontab/automatic-downloads/rss-feeds/RSC/lib/dictionaries/cif_core.dic
dictionary named 'cif_core.dic' version 2.4.2 from 2011-04-26.

Automatic conversion script
Id: cif_fix_values 4268 2015-11-12 08:31:59Z antanas 

 Adding full bibliography for 7041111--7041112.cif.
;
_cod_original_cell_volume 174.62(6)
_cod_database_code 7041112
_diffrn_number_total 2389
_olex2_refinement_description
;
1. Fixed Uiso
 At 1.2 times of:
  All N(H,H,H) groups
2.a Riding coordinates:
 N2(H2A,H2B,H2C)
;
_olex2_submission_special_instructions 'No special instructions were received'

loop_
_space_group_symop_id
_space_group_symop_operation_xyz
1 'x, y, z'
2 '-x, -y, -z'

loop_
_atom_site_label
_atom_site_type_symbol
_atom_site_fract_x
_atom_site_fract_y
_atom_site_fract_z
_atom_site_U_iso_or_equiv
_atom_site_adp_type
_atom_site_occupancy
_atom_site_calc_flag
_atom_site_refinement_flags_posn
O1 O 0.1246(2) 0.78221(18) 0.65761(13) 0.0157(2) Uani 1 d .
N2 N 0.4503(3) 0.3730(2) 1.51210(16) 0.0141(3) Uani 1 d .
H2A H 0.4670 0.3578 1.6339 0.017 Uiso 1 d R
H2B H 0.2713 0.3028 1.4671 0.017 Uiso 1 d R
H2C H 0.5637 0.3090 1.4495 0.017 Uiso 1 d R
N3 N 0.3123(2) 0.65725(19) 0.92647(17) 0.0130(3) Uani 1 d .
N4 N 0.1626(2) 0.78766(19) 0.85439(16) 0.0108(3) Uani 1 d .
N5 N 0.1761(2) 0.8693(2) 1.18218(17) 0.0133(3) Uani 1 d .
C6 C 0.0794(3) 0.9170(2) 1.01093(19) 0.0106(3) Uani 1 d .
N7 N 0.3190(2) 0.70965(19) 1.12447(17) 0.0137(3) Uani 1 d .

loop_
_atom_site_aniso_label
_atom_site_aniso_U_11
_atom_site_aniso_U_22
_atom_site_aniso_U_33
_atom_site_aniso_U_23
_atom_site_aniso_U_13
_atom_site_aniso_U_12
O1 0.0163(5) 0.0257(5) 0.0072(5) 0.0002(4) -0.0006(3) 0.0111(4)
N2 0.0147(5) 0.0189(6) 0.0105(5) 0.0008(4) 0.0002(4) 0.0087(4)
N3 0.0120(5) 0.0128(5) 0.0153(6) 0.0020(4) -0.0016(4) 0.0057(4)
N4 0.0105(5) 0.0120(5) 0.0103(5) 0.0011(4) -0.0004(4) 0.0046(4)
N5 0.0143(5) 0.0141(5) 0.0131(5) 0.0031(4) 0.0001(4) 0.0065(4)
C6 0.0098(6) 0.0101(6) 0.0108(6) 0.0013(4) 0.0007(4) 0.0023(5)
N7 0.0139(5) 0.0132(5) 0.0151(5) 0.0033(4) -0.0002(4) 0.0056(4)

loop_
_atom_type_symbol
_atom_type_description
_atom_type_scat_dispersion_real
_atom_type_scat_dispersion_imag
_atom_type_scat_source
C C 0.0033 0.0016 'International Tables Vol C Tables 4.2.6.8 and 6.1.1.4'
H H 0.0000 0.0000 'International Tables Vol C Tables 4.2.6.8 and 6.1.1.4'
N N 0.0061 0.0033 'International Tables Vol C Tables 4.2.6.8 and 6.1.1.4'
O O 0.0106 0.0060 'International Tables Vol C Tables 4.2.6.8 and 6.1.1.4'

loop_
_geom_angle_atom_site_label_1
_geom_angle_atom_site_label_2
_geom_angle_atom_site_label_3
_geom_angle
_geom_angle_site_symmetry_1
_geom_angle_site_symmetry_3
N2 N2 H2A 111.3 2_668 .
N2 N2 H2B 110.6 2_668 .
N2 N2 H2C 107.5 2_668 .
H2A N2 H2B 109.4 . .
H2A N2 H2C 107.1 . .
H2B N2 H2C 111.0 . .
N7 N3 N4 105.61(10) . .
O1 N4 N3 120.90(10) . .
O1 N4 C6 130.11(11) . .
N3 N4 C6 108.95(11) . .
C6 N5 N7 105.24(11) . .
N4 C6 C6 124.04(14) . 2_577
N5 C6 N4 108.51(11) . .
N5 C6 C6 127.42(14) . 2_577
N3 N7 N5 111.69(11) . .

loop_
_geom_bond_atom_site_label_1
_geom_bond_atom_site_label_2
_geom_bond_distance
_geom_bond_site_symmetry_2
O1 N4 1.3230(14) .
N2 N2 1.446(2) 2_668
N2 H2A 0.8400 .
N2 H2B 0.8400 .
N2 H2C 0.8401 .
N3 N4 1.3387(15) .
N3 N7 1.3157(16) .
N4 C6 1.3486(16) .
N5 C6 1.3314(17) .
N5 N7 1.3499(16) .
C6 C6 1.441(2) 2_577

loop_
_geom_torsion_atom_site_label_1
_geom_torsion_atom_site_label_2
_geom_torsion_atom_site_label_3
_geom_torsion_atom_site_label_4
_geom_torsion
_geom_torsion_site_symmetry_4
O1 N4 C6 N5 -177.70(11) .
O1 N4 C6 C6 0.5(2) 2_577
N3 N4 C6 N5 0.06(14) .
N3 N4 C6 C6 178.26(14) 2_577
N4 N3 N7 N5 0.36(14) .
C6 N5 N7 N3 -0.33(14) .
N7 N3 N4 O1 177.75(10) .
N7 N3 N4 C6 -0.26(13) .
N7 N5 C6 N4 0.15(14) .
N7 N5 C6 C6 -177.97(15) 2_577
